data_2105435
loop_
_publ_author_name
'Yvon, K.'
'Braun, H.F.'

_publ_section_title
;
 Sm Fe B4 - A New Ternary Boride of the Y Cr B4 Type
;
_journal_name_full 'Acta Crystallographica B (24,1968-38,1982)'
_journal_page_first 2400
_journal_page_last 2402
_journal_paper_doi 10.1107/S0567740880008837
_journal_volume 36
_journal_year 1980
_chemical_formula_sum 'B4 Fe Sm'
_chemical_name_systematic 'Sm Fe B4'
_space_group_IT_number 55
_symmetry_space_group_name_Hall '-P 2 2ab'
_symmetry_space_group_name_H-M 'P b a m'
_cell_angle_alpha 90
_cell_angle_beta 90
_cell_angle_gamma 90
_cell_formula_units_Z 4
_cell_length_a 5.958
_cell_length_b 11.53
_cell_length_c 3.465
_cell_volume 238.031
_citation_journal_id_ASTM ACBCAR
_cod_data_source_file boron4-x_67.cif
_cod_data_source_block B4Fe1Sm1
_cod_original_cell_volume 238.0307
_cod_original_formula_sum 'B4 Fe1 Sm1'
_cod_database_code 2105435

loop_
_symmetry_equiv_pos_as_xyz
x,y,z
-x,-y,z
x+1/2,-y+1/2,-z
-x+1/2,y+1/2,-z
-x,-y,-z
x,y,-z
-x-1/2,y-1/2,z
x-1/2,-y-1/2,z

loop_
_atom_site_label
_atom_site_type_symbol
_atom_site_fract_x
_atom_site_fract_y
_atom_site_fract_z
_atom_site_occupancy
_atom_site_U_iso_or_equiv
Sm1 Sm 0.1259 0.1505 0 1 0.0
B2 B 0.373 0.463 0.5 1 0.0
B3 B 0.399 0.047 0.5 1 0.0
B1 B 0.285 0.314 0.5 1 0.0
Fe1 Fe 0.1289 0.4137 0 1 0.0
B4 B 0.479 0.187 0.5 1 0.0
